data_7704115
loop_
_publ_author_name
'Ruiz, Javier'
'Sol, Daniel'
'Mateo, Mar\'ia A'
'Vivanco, Maril\'in'
'Bad\'ia-Lai\~no, Rosana'

_publ_section_title
;
 A new approach to the synthesis of trinuclear gold(i) imidazolate
 complexes and their silver(i)-induced photoluminescence behavior.
;
_journal_issue 20
_journal_name_full 'Dalton transactions (Cambridge, England : 2003)'
_journal_page_first 6561
_journal_page_last 6565
_journal_paper_doi 10.1039/d0dt01246g
_journal_volume 49
_journal_year 2020
_chemical_formula_moiety 'C12 H15 Au3 N6'
_chemical_formula_sum 'C12 H15 Au3 N6'
_chemical_formula_weight 834.2
_chemical_name_common DS-423
_space_group_crystal_system monoclinic
_space_group_IT_number 14
_space_group_name_Hall '-P 2ybc'
_space_group_name_H-M_alt 'P 1 21/c 1'
_atom_sites_solution_hydrogens geom
_atom_sites_solution_primary dual
_atom_sites_solution_secondary difmap
_audit_conform_dict_location ftp://ftp.iucr.org/pub/cif_core.dic
_audit_conform_dict_name cif_core.dic
_audit_conform_dict_version 2.4.3
_audit_creation_date 2017-02-08T11:22:49-00:00
_audit_creation_method 'WinGX routine CIF_UPDATE'
_audit_update_record
;
2019-09-23 deposited with the CCDC.	2020-04-17 downloaded from the CCDC.
;
_cell_angle_alpha 90
_cell_angle_beta 94.1130(10)
_cell_angle_gamma 90
_cell_formula_units_Z 8
_cell_length_a 19.8780(5)
_cell_length_b 7.8195(2)
_cell_length_c 20.0027(5)
_cell_measurement_reflns_used 9962
_cell_measurement_temperature 100(2)
_cell_measurement_theta_max 32.59
_cell_measurement_theta_min 2.79
_cell_measurement_wavelength 0.71073
_cell_volume 3101.13(14)
_computing_cell_refinement 'SAINT V8.37A integration software'
_computing_data_collection 'Bruker APEX2 software'
_computing_data_reduction 'SORTAV (Blessing, 1995)'
_computing_molecular_graphics 'ORTEP-3 for Windows (Farrugia, 2012)'
_computing_publication_material 'WinGX publication routines (Farrugia, 2012)'
_computing_structure_refinement 'SHELXL-2016/6 (Sheldrick, 2016)'
_computing_structure_solution 'SHELXT-2014 (Sheldrick, 2014)'
_diffrn_ambient_temperature 100(2)
_diffrn_detector 'APEX-II CCD'
_diffrn_measured_fraction_theta_full 1
_diffrn_measured_fraction_theta_max 0.993
_diffrn_measurement_device '\k-geometry diffractometer'
_diffrn_measurement_device_type 'Bruker APEX-II'
_diffrn_measurement_method '\f or \w oscillation scans'
_diffrn_orient_matrix_UB_11 -0.010155
_diffrn_orient_matrix_UB_12 -0.053251
_diffrn_orient_matrix_UB_13 0.043601
_diffrn_orient_matrix_UB_21 -0.00463
_diffrn_orient_matrix_UB_22 -0.11422
_diffrn_orient_matrix_UB_23 -0.022343
_diffrn_orient_matrix_UB_31 0.049186
_diffrn_orient_matrix_UB_32 -0.021746
_diffrn_orient_matrix_UB_33 0.010585
_diffrn_radiation_monochromator graphite
_diffrn_radiation_probe x-ray
_diffrn_radiation_type MoK\a
_diffrn_radiation_wavelength 0.71073
_diffrn_reflns_av_R_equivalents 0.097
_diffrn_reflns_av_unetI/netI 0.0744
_diffrn_reflns_Laue_measured_fraction_full 1
_diffrn_reflns_Laue_measured_fraction_max 0.993
_diffrn_reflns_limit_h_max 29
_diffrn_reflns_limit_h_min -30
_diffrn_reflns_limit_k_max 11
_diffrn_reflns_limit_k_min -11
_diffrn_reflns_limit_l_max 30
_diffrn_reflns_limit_l_min -30
_diffrn_reflns_number 77069
_diffrn_reflns_point_group_measured_fraction_full 1
_diffrn_reflns_point_group_measured_fraction_max 0.993
_diffrn_reflns_reduction_process
;
        Scaled and merged with Sortav
        R.H. Blessing, (1987) Cryst. Rev. 1, 3-58
        R.H. Blessing, (1989) J. Appl. Cryst. 22, 396-397
;
_diffrn_reflns_theta_full 25.242
_diffrn_reflns_theta_max 32.639
_diffrn_reflns_theta_min 2.042
_diffrn_source 'sealed x-ray tube'
_diffrn_standards_number 0
_exptl_absorpt_coefficient_mu 28.316
_exptl_absorpt_correction_T_max 0.32
_exptl_absorpt_correction_T_min 0.118
_exptl_absorpt_correction_type multi-scan
_exptl_absorpt_process_details
;
SADABS-2016/2 - Bruker AXS area detector scaling and absorption correction
;
_exptl_crystal_colour colourless
_exptl_crystal_density_diffrn 3.573
_exptl_crystal_density_method 'not measured'
_exptl_crystal_description plate
_exptl_crystal_F_000 2928
_exptl_crystal_size_max 0.12
_exptl_crystal_size_mid 0.09
_exptl_crystal_size_min 0.02
_refine_diff_density_max 2.112
_refine_diff_density_min -2.229
_refine_diff_density_rms 0.423
_refine_ls_extinction_method none
_refine_ls_goodness_of_fit_ref 1.002
_refine_ls_hydrogen_treatment constr
_refine_ls_matrix_type full
_refine_ls_number_constraints 0
_refine_ls_number_parameters 385
_refine_ls_number_reflns 11278
_refine_ls_number_restraints 0
_refine_ls_restrained_S_all 1.002
_refine_ls_R_factor_all 0.0654
_refine_ls_R_factor_gt 0.0357
_refine_ls_shift/su_max 0.001
_refine_ls_shift/su_mean 0
_refine_ls_structure_factor_coef Fsqd
_refine_ls_weighting_details 'w=1/[\s^2^(Fo^2^)+(0.0062P)^2^] where P=(Fo^2^+2Fc^2^)/3'
_refine_ls_weighting_scheme calc
_refine_ls_wR_factor_gt 0.0595
_refine_ls_wR_factor_ref 0.067
_reflns_Friedel_coverage 0
_reflns_number_gt 8254
_reflns_number_total 11278
_reflns_threshold_expression 'I > 2\s(I)'
_cod_data_source_file d0dt01246g2.cif
_cod_data_source_block shelx
_cod_depositor_comments 'Adding full bibliography for 7704114--7704117.cif.'
_cod_original_sg_symbol_H-M 'P 21/c'
_cod_database_code 7704115
_shelx_estimated_absorpt_t_min 0.132
_shelx_estimated_absorpt_t_max 0.601

loop_
_space_group_symop_operation_xyz
'x, y, z'
'-x, y+1/2, -z+1/2'
'-x, -y, -z'
'x, -y-1/2, z-1/2'

loop_
_atom_site_label
_atom_site_type_symbol
_atom_site_fract_x
_atom_site_fract_y
_atom_site_fract_z
_atom_site_U_iso_or_equiv
_atom_site_adp_type
_atom_site_occupancy
_atom_site_site_symmetry_order
_atom_site_calc_flag
_atom_site_refinement_flags_posn
_atom_site_refinement_flags_adp
_atom_site_refinement_flags_occupancy
_atom_site_disorder_assembly
_atom_site_disorder_group
Au1 Au 0.11188(2) 0.46982(3) 0.38418(2) 0.01299(5) Uani 1 1 d . . . . .
N1 N 0.0268(3) 0.6592(6) 0.2741(3) 0.0151(11) Uani 1 1 d . . . . .
C2 C 0.0864(3) 0.5899(8) 0.2985(3) 0.0110(12) Uani 1 1 d . . . . .
N3 N 0.1304(3) 0.6141(6) 0.2527(3) 0.0159(12) Uani 1 1 d . . . . .
C4 C 0.0984(3) 0.6980(8) 0.1985(3) 0.0169(14) Uani 1 1 d . . . . .
H4 H 0.1184 0.729968 0.158663 0.02 Uiso 1 1 calc R U . . .
C5 C 0.0343(4) 0.7264(8) 0.2119(3) 0.0179(14) Uani 1 1 d . . . . .
H5 H 0.000668 0.782249 0.183717 0.021 Uiso 1 1 calc R U . . .
C6 C -0.0345(3) 0.6723(9) 0.3097(3) 0.0215(15) Uani 1 1 d . . . . .
H6A H -0.047088 0.792855 0.313625 0.032 Uiso 1 1 calc R U . . .
H6B H -0.0265 0.622695 0.354585 0.032 Uiso 1 1 calc R U . . .
H6C H -0.071078 0.610079 0.284893 0.032 Uiso 1 1 calc R U . . .
Au11 Au 0.23047(2) 0.56188(3) 0.27269(2) 0.01349(5) Uani 1 1 d . . . . .
N11 N 0.3807(3) 0.5410(6) 0.2606(3) 0.0131(11) Uani 1 1 d . . . . .
C12 C 0.3262(3) 0.5062(8) 0.2960(3) 0.0162(13) Uani 1 1 d . . . . .
N13 N 0.3489(3) 0.4149(7) 0.3501(3) 0.0158(12) Uani 1 1 d . . . . .
C14 C 0.4172(3) 0.3955(9) 0.3497(3) 0.0181(14) Uani 1 1 d . . . . .
H14 H 0.445428 0.337737 0.382783 0.022 Uiso 1 1 calc R U . . .
C15 C 0.4379(3) 0.4728(8) 0.2940(3) 0.0174(14) Uani 1 1 d . . . . .
H15 H 0.482699 0.478879 0.280536 0.021 Uiso 1 1 calc R U . . .
C16 C 0.3787(4) 0.6385(9) 0.1990(3) 0.0209(15) Uani 1 1 d . . . . .
H16A H 0.385 0.561425 0.161302 0.031 Uiso 1 1 calc R U . . .
H16B H 0.414781 0.7242 0.201902 0.031 Uiso 1 1 calc R U . . .
H16C H 0.334949 0.696012 0.191964 0.031 Uiso 1 1 calc R U . . .
Au21 Au 0.28111(2) 0.34458(3) 0.41798(2) 0.01480(6) Uani 1 1 d . . . . .
N21 N 0.2139(3) 0.1961(6) 0.5362(3) 0.0150(12) Uani 1 1 d . . . . .
C22 C 0.2095(4) 0.2854(8) 0.4786(3) 0.0170(14) Uani 1 1 d . . . . .
N23 N 0.1450(3) 0.3401(7) 0.4685(3) 0.0140(11) Uani 1 1 d . . . . .
C24 C 0.1095(4) 0.2836(9) 0.5207(3) 0.0225(16) Uani 1 1 d . . . . .
H24 H 0.062969 0.3038 0.525832 0.027 Uiso 1 1 calc R U . . .
C25 C 0.1519(4) 0.1945(9) 0.5637(3) 0.0194(15) Uani 1 1 d . . . . .
H25 H 0.141353 0.141678 0.604376 0.023 Uiso 1 1 calc R U . . .
C26 C 0.2747(4) 0.1125(8) 0.5659(3) 0.0194(15) Uani 1 1 d . . . . .
H26A H 0.311284 0.125682 0.535915 0.029 Uiso 1 1 calc R U . . .
H26B H 0.265648 -0.009361 0.572258 0.029 Uiso 1 1 calc R U . . .
H26C H 0.287954 0.165216 0.609268 0.029 Uiso 1 1 calc R U . . .
Au31 Au 0.38513(2) 0.63509(3) 0.53140(2) 0.01331(5) Uani 1 1 d . . . . .
N31 N 0.4722(3) 0.8194(7) 0.4361(3) 0.0155(11) Uani 1 1 d . . . . .
C32 C 0.4109(3) 0.7689(8) 0.4535(3) 0.0131(13) Uani 1 1 d . . . . .
N33 N 0.3646(3) 0.8291(7) 0.4064(3) 0.0172(12) Uani 1 1 d . . . . .
C34 C 0.3988(4) 0.9149(8) 0.3590(3) 0.0204(15) Uani 1 1 d . . . . .
H34 H 0.378469 0.970215 0.320397 0.024 Uiso 1 1 calc R U . . .
C35 C 0.4650(4) 0.9079(8) 0.3761(3) 0.0189(15) Uani 1 1 d . . . . .
H35 H 0.500138 0.95449 0.35185 0.023 Uiso 1 1 calc R U . . .
C36 C 0.5347(4) 0.7912(9) 0.4755(3) 0.0231(16) Uani 1 1 d . . . . .
H36A H 0.571037 0.853369 0.455461 0.035 Uiso 1 1 calc R U . . .
H36B H 0.545052 0.668649 0.47648 0.035 Uiso 1 1 calc R U . . .
H36C H 0.530463 0.832326 0.521241 0.035 Uiso 1 1 calc R U . . .
Au41 Au 0.26444(2) 0.82229(3) 0.42375(2) 0.01427(6) Uani 1 1 d . . . . .
N41 N 0.1154(3) 0.9022(7) 0.4191(3) 0.0144(11) Uani 1 1 d . . . . .
C42 C 0.1702(3) 0.8294(8) 0.4515(3) 0.0125(12) Uani 1 1 d . . . . .
N43 N 0.1509(3) 0.7616(7) 0.5090(2) 0.0138(11) Uani 1 1 d . . . . .
C44 C 0.0823(3) 0.7912(8) 0.5117(3) 0.0145(13) Uani 1 1 d . . . . .
H44 H 0.05551 0.756286 0.546719 0.017 Uiso 1 1 calc R U . . .
C45 C 0.0601(4) 0.8786(8) 0.4558(3) 0.0169(14) Uani 1 1 d . . . . .
H45 H 0.015326 0.915952 0.444231 0.02 Uiso 1 1 calc R U . . .
C46 C 0.1160(4) 0.9904(9) 0.3549(3) 0.0199(15) Uani 1 1 d . . . . .
H46A H 0.138427 0.918501 0.323066 0.03 Uiso 1 1 calc R U . . .
H46B H 0.140418 1.098781 0.361027 0.03 Uiso 1 1 calc R U . . .
H46C H 0.069544 1.013144 0.337399 0.03 Uiso 1 1 calc R U . . .
Au51 Au 0.21902(2) 0.64035(3) 0.57337(2) 0.01205(5) Uani 1 1 d . . . . .
N51 N 0.2874(3) 0.4360(6) 0.6884(2) 0.0126(11) Uani 1 1 d . . . . .
C52 C 0.2904(3) 0.5196(7) 0.6294(3) 0.0120(12) Uani 1 1 d . . . . .
N53 N 0.3538(3) 0.5028(7) 0.6115(2) 0.0134(11) Uani 1 1 d . . . . .
C54 C 0.3895(4) 0.4057(8) 0.6593(3) 0.0150(13) Uani 1 1 d . . . . .
H54 H 0.435539 0.373801 0.658361 0.018 Uiso 1 1 calc R U . . .
C55 C 0.3491(3) 0.3636(8) 0.7071(3) 0.0143(13) Uani 1 1 d . . . . .
H55 H 0.36048 0.297173 0.746014 0.017 Uiso 1 1 calc R U . . .
C56 C 0.2286(4) 0.4238(9) 0.7278(4) 0.0229(16) Uani 1 1 d . . . . .
H56A H 0.189797 0.477717 0.703243 0.034 Uiso 1 1 calc R U . . .
H56B H 0.238047 0.48235 0.770794 0.034 Uiso 1 1 calc R U . . .
H56C H 0.218524 0.303217 0.735896 0.034 Uiso 1 1 calc R U . . .

loop_
_atom_site_aniso_label
_atom_site_aniso_U_11
_atom_site_aniso_U_22
_atom_site_aniso_U_33
_atom_site_aniso_U_23
_atom_site_aniso_U_13
_atom_site_aniso_U_12
Au1 0.01369(13) 0.01238(11) 0.01283(11) -0.00102(9) 0.00055(9) -0.00121(9)
N1 0.009(3) 0.011(3) 0.025(3) -0.001(2) 0.000(2) 0.000(2)
C2 0.009(3) 0.012(3) 0.011(3) -0.001(2) -0.005(2) -0.004(2)
N3 0.013(3) 0.012(3) 0.023(3) 0.001(2) 0.001(2) 0.006(2)
C4 0.013(4) 0.021(3) 0.017(3) 0.002(3) 0.001(3) 0.004(3)
C5 0.020(4) 0.013(3) 0.020(3) 0.005(3) 0.001(3) 0.003(3)
C6 0.009(4) 0.027(4) 0.027(4) -0.003(3) -0.003(3) 0.002(3)
Au11 0.01137(13) 0.01398(12) 0.01519(11) 0.00028(9) 0.00143(9) 0.00192(9)
N11 0.008(3) 0.013(3) 0.019(3) 0.003(2) 0.006(2) -0.001(2)
C12 0.011(3) 0.015(3) 0.022(3) 0.000(3) 0.000(3) 0.004(2)
N13 0.015(3) 0.017(3) 0.015(3) -0.002(2) 0.000(2) -0.003(2)
C14 0.010(3) 0.026(4) 0.018(3) -0.003(3) 0.001(3) 0.005(3)
C15 0.011(3) 0.020(3) 0.022(3) -0.002(3) 0.001(3) -0.003(3)
C16 0.014(4) 0.023(4) 0.026(4) 0.008(3) 0.002(3) -0.005(3)
Au21 0.01499(14) 0.01751(13) 0.01202(11) 0.00008(9) 0.00172(9) 0.00023(9)
N21 0.022(3) 0.011(3) 0.012(3) -0.003(2) 0.000(2) -0.005(2)
C22 0.027(4) 0.010(3) 0.013(3) -0.003(2) -0.002(3) -0.003(3)
N23 0.013(3) 0.016(3) 0.013(2) -0.003(2) 0.001(2) -0.002(2)
C24 0.027(4) 0.022(4) 0.019(3) 0.003(3) 0.006(3) -0.015(3)
C25 0.025(4) 0.021(3) 0.013(3) 0.004(3) 0.006(3) -0.003(3)
C26 0.025(4) 0.017(3) 0.016(3) 0.000(3) 0.000(3) 0.000(3)
Au31 0.01409(13) 0.01409(12) 0.01213(11) 0.00225(9) 0.00359(9) 0.00099(9)
N31 0.013(3) 0.017(3) 0.017(3) 0.001(2) 0.002(2) -0.002(2)
C32 0.015(4) 0.011(3) 0.014(3) 0.002(2) 0.002(3) 0.001(2)
N33 0.011(3) 0.029(3) 0.012(3) 0.003(2) 0.007(2) 0.001(2)
C34 0.027(4) 0.018(3) 0.016(3) 0.009(3) 0.005(3) 0.000(3)
C35 0.019(4) 0.024(4) 0.015(3) 0.008(3) 0.009(3) 0.001(3)
C36 0.020(4) 0.027(4) 0.022(4) 0.001(3) 0.005(3) -0.002(3)
Au41 0.01330(13) 0.01672(12) 0.01298(11) 0.00088(9) 0.00237(9) 0.00243(9)
N41 0.015(3) 0.015(3) 0.013(3) -0.004(2) 0.002(2) 0.001(2)
C42 0.006(3) 0.017(3) 0.015(3) -0.007(2) 0.005(2) 0.000(2)
N43 0.013(3) 0.018(3) 0.011(2) 0.000(2) 0.002(2) 0.003(2)
C44 0.012(3) 0.015(3) 0.016(3) -0.001(2) -0.003(3) 0.002(2)
C45 0.014(4) 0.021(3) 0.016(3) -0.003(3) 0.001(3) 0.004(3)
C46 0.026(4) 0.021(4) 0.013(3) 0.003(3) 0.002(3) 0.003(3)
Au51 0.01269(13) 0.01174(11) 0.01174(11) 0.00024(9) 0.00090(9) 0.00074(9)
N51 0.016(3) 0.011(3) 0.011(2) 0.003(2) 0.005(2) 0.002(2)
C52 0.014(3) 0.009(3) 0.013(3) 0.001(2) -0.001(2) 0.002(2)
N53 0.014(3) 0.015(3) 0.011(2) 0.002(2) 0.001(2) 0.000(2)
C54 0.018(4) 0.011(3) 0.014(3) 0.002(2) -0.010(3) -0.003(2)
C55 0.015(4) 0.013(3) 0.015(3) 0.000(2) 0.002(3) 0.000(2)
C56 0.025(4) 0.022(4) 0.023(4) 0.011(3) 0.010(3) 0.000(3)

loop_
_atom_type_symbol
_atom_type_description
_atom_type_scat_dispersion_real
_atom_type_scat_dispersion_imag
_atom_type_scat_source
C C 0.0033 0.0016 'International Tables Vol C Tables 4.2.6.8 and 6.1.1.4'
H H 0 0 'International Tables Vol C Tables 4.2.6.8 and 6.1.1.4'
Au Au -2.0133 8.8022 'International Tables Vol C Tables 4.2.6.8 and 6.1.1.4'
N N 0.0061 0.0033 'International Tables Vol C Tables 4.2.6.8 and 6.1.1.4'

loop_
_geom_angle_atom_site_label_1
_geom_angle_atom_site_label_2
_geom_angle_atom_site_label_3
_geom_angle
_geom_angle_site_symmetry_1
_geom_angle_site_symmetry_3
_geom_angle_publ_flag
C2 Au1 N23 175.2(2) . . ?
C2 N1 C5 109.2(5) . . ?
C2 N1 C6 126.1(6) . . ?
C5 N1 C6 124.5(6) . . ?
N3 C2 N1 107.2(5) . . ?
N3 C2 Au1 121.6(5) . . ?
N1 C2 Au1 131.2(5) . . ?
C2 N3 C4 108.7(6) . . ?
C2 N3 Au11 121.3(4) . . ?
C4 N3 Au11 129.5(5) . . ?
C5 C4 N3 108.3(6) . . ?
C5 C4 H4 125.9 . . ?
N3 C4 H4 125.9 . . ?
C4 C5 N1 106.6(6) . . ?
C4 C5 H5 126.7 . . ?
N1 C5 H5 126.7 . . ?
N1 C6 H6A 109.5 . . ?
N1 C6 H6B 109.5 . . ?
H6A C6 H6B 109.5 . . ?
N1 C6 H6C 109.5 . . ?
H6A C6 H6C 109.5 . . ?
H6B C6 H6C 109.5 . . ?
C12 Au11 N3 177.3(3) . . ?
C12 N11 C15 109.2(5) . . ?
C12 N11 C16 124.9(6) . . ?
C15 N11 C16 125.8(5) . . ?
N13 C12 N11 106.8(6) . . ?
N13 C12 Au11 124.7(5) . . ?
N11 C12 Au11 128.4(5) . . ?
C12 N13 C14 109.3(6) . . ?
C12 N13 Au21 118.3(5) . . ?
C14 N13 Au21 132.2(5) . . ?
C15 C14 N13 108.3(6) . . ?
C15 C14 H14 125.9 . . ?
N13 C14 H14 125.9 . . ?
C14 C15 N11 106.4(6) . . ?
C14 C15 H15 126.8 . . ?
N11 C15 H15 126.8 . . ?
N11 C16 H16A 109.5 . . ?
N11 C16 H16B 109.5 . . ?
H16A C16 H16B 109.5 . . ?
N11 C16 H16C 109.5 . . ?
H16A C16 H16C 109.5 . . ?
H16B C16 H16C 109.5 . . ?
C22 Au21 N13 175.2(3) . . ?
C22 N21 C25 109.9(6) . . ?
C22 N21 C26 125.5(6) . . ?
C25 N21 C26 124.7(5) . . ?
N21 C22 N23 107.2(6) . . ?
N21 C22 Au21 129.6(5) . . ?
N23 C22 Au21 123.2(5) . . ?
C22 N23 C24 108.5(6) . . ?
C22 N23 Au1 121.9(4) . . ?
C24 N23 Au1 129.5(5) . . ?
C25 C24 N23 108.4(7) . . ?
C25 C24 H24 125.8 . . ?
N23 C24 H24 125.8 . . ?
C24 C25 N21 106.0(6) . . ?
C24 C25 H25 127 . . ?
N21 C25 H25 127 . . ?
N21 C26 H26A 109.5 . . ?
N21 C26 H26B 109.5 . . ?
H26A C26 H26B 109.5 . . ?
N21 C26 H26C 109.5 . . ?
H26A C26 H26C 109.5 . . ?
H26B C26 H26C 109.5 . . ?
C32 Au31 N53 177.1(2) . . ?
C32 N31 C35 109.4(6) . . ?
C32 N31 C36 124.9(5) . . ?
C35 N31 C36 125.6(6) . . ?
N31 C32 N33 107.4(5) . . ?
N31 C32 Au31 130.5(5) . . ?
N33 C32 Au31 122.1(5) . . ?
C32 N33 C34 107.7(6) . . ?
C32 N33 Au41 119.6(4) . . ?
C34 N33 Au41 131.5(5) . . ?
C35 C34 N33 109.3(6) . . ?
C35 C34 H34 125.4 . . ?
N33 C34 H34 125.4 . . ?
C34 C35 N31 106.2(6) . . ?
C34 C35 H35 126.9 . . ?
N31 C35 H35 126.9 . . ?
N31 C36 H36A 109.5 . . ?
N31 C36 H36B 109.5 . . ?
H36A C36 H36B 109.5 . . ?
N31 C36 H36C 109.5 . . ?
H36A C36 H36C 109.5 . . ?
H36B C36 H36C 109.5 . . ?
C42 Au41 N33 172.9(2) . . ?
C42 N41 C45 109.5(5) . . ?
C42 N41 C46 124.4(6) . . ?
C45 N41 C46 126.1(6) . . ?
N43 C42 N41 107.9(5) . . ?
N43 C42 Au41 123.9(5) . . ?
N41 C42 Au41 128.2(5) . . ?
C42 N43 C44 107.9(5) . . ?
C42 N43 Au51 120.5(4) . . ?
C44 N43 Au51 131.6(4) . . ?
C45 C44 N43 108.3(6) . . ?
C45 C44 H44 125.8 . . ?
N43 C44 H44 125.8 . . ?
C44 C45 N41 106.4(6) . . ?
C44 C45 H45 126.8 . . ?
N41 C45 H45 126.8 . . ?
N41 C46 H46A 109.5 . . ?
N41 C46 H46B 109.5 . . ?
H46A C46 H46B 109.5 . . ?
N41 C46 H46C 109.5 . . ?
H46A C46 H46C 109.5 . . ?
H46B C46 H46C 109.5 . . ?
C52 Au51 N43 175.0(2) . . ?
C52 N51 C55 109.9(5) . . ?
C52 N51 C56 126.1(6) . . ?
C55 N51 C56 124.0(5) . . ?
N53 C52 N51 106.6(5) . . ?
N53 C52 Au51 123.0(4) . . ?
N51 C52 Au51 130.4(5) . . ?
C52 N53 C54 108.4(5) . . ?
C52 N53 Au31 120.3(4) . . ?
C54 N53 Au31 130.8(5) . . ?
C55 C54 N53 109.1(6) . . ?
C55 C54 H54 125.5 . . ?
N53 C54 H54 125.5 . . ?
C54 C55 N51 106.0(6) . . ?
C54 C55 H55 127 . . ?
N51 C55 H55 127 . . ?
N51 C56 H56A 109.5 . . ?
N51 C56 H56B 109.5 . . ?
H56A C56 H56B 109.5 . . ?
N51 C56 H56C 109.5 . . ?
H56A C56 H56C 109.5 . . ?
H56B C56 H56C 109.5 . . ?

loop_
_geom_bond_atom_site_label_1
_geom_bond_atom_site_label_2
_geom_bond_distance
_geom_bond_site_symmetry_2
_geom_bond_publ_flag
Au1 C2 1.987(6) . ?
Au1 N23 2.037(5) . ?
N1 C2 1.362(8) . ?
N1 C5 1.369(8) . ?
N1 C6 1.458(8) . ?
C2 N3 1.324(8) . ?
N3 C4 1.383(8) . ?
N3 Au11 2.041(6) . ?
C4 C5 1.338(9) . ?
C4 H4 0.95 . ?
C5 H5 0.95 . ?
C6 H6A 0.98 . ?
C6 H6B 0.98 . ?
C6 H6C 0.98 . ?
Au11 C12 1.975(7) . ?
N11 C12 1.364(8) . ?
N11 C15 1.382(8) . ?
N11 C16 1.448(8) . ?
C12 N13 1.346(8) . ?
N13 C14 1.367(9) . ?
N13 Au21 2.056(5) . ?
C14 C15 1.358(9) . ?
C14 H14 0.95 . ?
C15 H15 0.95 . ?
C16 H16A 0.98 . ?
C16 H16B 0.98 . ?
C16 H16C 0.98 . ?
Au21 C22 1.990(7) . ?
N21 C22 1.345(8) . ?
N21 C25 1.384(9) . ?
N21 C26 1.462(9) . ?
C22 N23 1.353(9) . ?
N23 C24 1.376(8) . ?
C24 C25 1.353(10) . ?
C24 H24 0.95 . ?
C25 H25 0.95 . ?
C26 H26A 0.98 . ?
C26 H26B 0.98 . ?
C26 H26C 0.98 . ?
Au31 C32 1.974(6) . ?
Au31 N53 2.042(5) . ?
N31 C32 1.351(8) . ?
N31 C35 1.384(8) . ?
N31 C36 1.439(9) . ?
C32 N33 1.354(8) . ?
N33 C34 1.379(8) . ?
N33 Au41 2.046(6) . ?
C34 C35 1.338(10) . ?
C34 H34 0.95 . ?
C35 H35 0.95 . ?
C36 H36A 0.98 . ?
C36 H36B 0.98 . ?
C36 H36C 0.98 . ?
Au41 C42 1.993(6) . ?
N41 C42 1.352(8) . ?
N41 C45 1.377(8) . ?
N41 C46 1.459(8) . ?
C42 N43 1.347(8) . ?
N43 C44 1.388(8) . ?
N43 Au51 2.034(5) . ?
C44 C45 1.357(9) . ?
C44 H44 0.95 . ?
C45 H45 0.95 . ?
C46 H46A 0.98 . ?
C46 H46B 0.98 . ?
C46 H46C 0.98 . ?
Au51 C52 1.983(6) . ?
N51 C52 1.355(7) . ?
N51 C55 1.378(8) . ?
N51 C56 1.458(8) . ?
C52 N53 1.341(8) . ?
N53 C54 1.377(8) . ?
C54 C55 1.333(9) . ?
C54 H54 0.95 . ?
C55 H55 0.95 . ?
C56 H56A 0.98 . ?
C56 H56B 0.98 . ?
C56 H56C 0.98 . ?

loop_
_geom_torsion_atom_site_label_1
_geom_torsion_atom_site_label_2
_geom_torsion_atom_site_label_3
_geom_torsion_atom_site_label_4
_geom_torsion
_geom_torsion_site_symmetry_1
_geom_torsion_site_symmetry_2
_geom_torsion_site_symmetry_3
_geom_torsion_site_symmetry_4
_geom_torsion_publ_flag
C5 N1 C2 N3 0.4(7) . . . . ?
C6 N1 C2 N3 -175.5(6) . . . . ?
C5 N1 C2 Au1 -179.2(5) . . . . ?
C6 N1 C2 Au1 4.9(9) . . . . ?
N1 C2 N3 C4 -0.6(7) . . . . ?
Au1 C2 N3 C4 179.1(4) . . . . ?
N1 C2 N3 Au11 171.1(4) . . . . ?
Au1 C2 N3 Au11 -9.2(7) . . . . ?
C2 N3 C4 C5 0.6(8) . . . . ?
Au11 N3 C4 C5 -170.2(4) . . . . ?
N3 C4 C5 N1 -0.3(7) . . . . ?
C2 N1 C5 C4 0.0(7) . . . . ?
C6 N1 C5 C4 175.9(6) . . . . ?
C15 N11 C12 N13 -1.1(7) . . . . ?
C16 N11 C12 N13 -179.4(6) . . . . ?
C15 N11 C12 Au11 -177.5(5) . . . . ?
C16 N11 C12 Au11 4.2(9) . . . . ?
N11 C12 N13 C14 1.4(7) . . . . ?
Au11 C12 N13 C14 177.9(5) . . . . ?
N11 C12 N13 Au21 177.9(4) . . . . ?
Au11 C12 N13 Au21 -5.5(7) . . . . ?
C12 N13 C14 C15 -1.2(8) . . . . ?
Au21 N13 C14 C15 -177.1(5) . . . . ?
N13 C14 C15 N11 0.5(7) . . . . ?
C12 N11 C15 C14 0.4(7) . . . . ?
C16 N11 C15 C14 178.7(6) . . . . ?
C25 N21 C22 N23 -0.5(7) . . . . ?
C26 N21 C22 N23 179.4(5) . . . . ?
C25 N21 C22 Au21 176.6(5) . . . . ?
C26 N21 C22 Au21 -3.5(9) . . . . ?
N21 C22 N23 C24 0.1(7) . . . . ?
Au21 C22 N23 C24 -177.2(4) . . . . ?
N21 C22 N23 Au1 -176.2(4) . . . . ?
Au21 C22 N23 Au1 6.4(7) . . . . ?
C22 N23 C24 C25 0.3(7) . . . . ?
Au1 N23 C24 C25 176.3(4) . . . . ?
N23 C24 C25 N21 -0.7(7) . . . . ?
C22 N21 C25 C24 0.7(7) . . . . ?
C26 N21 C25 C24 -179.2(6) . . . . ?
C35 N31 C32 N33 -1.9(7) . . . . ?
C36 N31 C32 N33 175.7(6) . . . . ?
C35 N31 C32 Au31 178.7(5) . . . . ?
C36 N31 C32 Au31 -3.8(9) . . . . ?
N31 C32 N33 C34 1.0(7) . . . . ?
Au31 C32 N33 C34 -179.5(4) . . . . ?
N31 C32 N33 Au41 -167.7(4) . . . . ?
Au31 C32 N33 Au41 11.8(7) . . . . ?
C32 N33 C34 C35 0.2(8) . . . . ?
Au41 N33 C34 C35 167.2(5) . . . . ?
N33 C34 C35 N31 -1.4(8) . . . . ?
C32 N31 C35 C34 2.0(7) . . . . ?
C36 N31 C35 C34 -175.5(6) . . . . ?
C45 N41 C42 N43 -0.9(7) . . . . ?
C46 N41 C42 N43 179.6(5) . . . . ?
C45 N41 C42 Au41 -179.7(5) . . . . ?
C46 N41 C42 Au41 0.8(9) . . . . ?
N41 C42 N43 C44 0.8(7) . . . . ?
Au41 C42 N43 C44 179.7(4) . . . . ?
N41 C42 N43 Au51 -179.6(4) . . . . ?
Au41 C42 N43 Au51 -0.7(7) . . . . ?
C42 N43 C44 C45 -0.5(7) . . . . ?
Au51 N43 C44 C45 -180.0(4) . . . . ?
N43 C44 C45 N41 -0.1(7) . . . . ?
C42 N41 C45 C44 0.6(7) . . . . ?
C46 N41 C45 C44 -179.9(6) . . . . ?
C55 N51 C52 N53 -1.1(7) . . . . ?
C56 N51 C52 N53 178.3(6) . . . . ?
C55 N51 C52 Au51 176.7(5) . . . . ?
C56 N51 C52 Au51 -3.9(9) . . . . ?
N51 C52 N53 C54 1.0(7) . . . . ?
Au51 C52 N53 C54 -177.0(4) . . . . ?
N51 C52 N53 Au31 -172.0(4) . . . . ?
Au51 C52 N53 Au31 10.0(7) . . . . ?
C52 N53 C54 C55 -0.6(7) . . . . ?
Au31 N53 C54 C55 171.4(4) . . . . ?
N53 C54 C55 N51 0.0(7) . . . . ?
C52 N51 C55 C54 0.7(7) . . . . ?
C56 N51 C55 C54 -178.7(6) . . . . ?
